data_1511351
loop_
_publ_author_name
'Mikhailov, Yu. N.'
'Kuznetsov, N. T.'
'Zemskova, L. A.'
'Mistryukov, V. E.'
'Kanishcheva, A. S.'
'Solntsev, K. A.'

_publ_section_title
;
 A Preliminary determination of the crystal structures of uranyl complexes
 with neutral ligands and closoborate anions (U O2 (C O (N H2)2)5 (B10
 H10) (C O (N H2)2)2 and (U O2 (H2 O)5) (B12 H12) (H2 O)6
;
_journal_name_full 'Zhurnal Neorganicheskoi Khimii'
_journal_page_first 2343
_journal_page_last 2347
_journal_volume 27
_journal_year 1982
_chemical_formula_sum 'C6 B10 N12 O8 U'
_chemical_name_systematic '(U O2) (B10 H10) (C O (N H2)2)7'
_space_group_IT_number 64
_symmetry_space_group_name_Hall '-B 2ab 2'
_symmetry_space_group_name_H-M 'B m a b'
_cell_angle_alpha 90
_cell_angle_beta 90
_cell_angle_gamma 90
_cell_formula_units_Z 8
_cell_length_a 13.675
_cell_length_b 19.792
_cell_length_c 20.49
_cell_volume 5545.733
_citation_journal_id_ASTM ZNOKAQ
_cod_data_source_file boron0-1_486.cif
_cod_data_source_block B10C6N12O8U1
_cod_original_sg_symbol_Hall '-C 2ac 2 (-x,z,y)'
_cod_original_formula_sum 'B10 C6 N12 O8 U1'
_cod_database_code 1511351

loop_
_symmetry_equiv_pos_as_xyz
x,y,z
-x+1/2,y+1/2,-z
x,-y,-z
-x+1/2,-y+1/2,z
-x,-y,-z
x-1/2,-y-1/2,z
-x,y,z
x-1/2,y-1/2,-z
x+1/2,y,z+1/2
-x+1,y+1/2,-z+1/2
x+1/2,-y,-z+1/2
-x+1,-y+1/2,z+1/2
-x+1/2,-y,-z+1/2
x,-y-1/2,z+1/2
-x+1/2,y,z+1/2
x,y-1/2,-z+1/2

loop_
_atom_site_label
_atom_site_type_symbol
_atom_site_fract_x
_atom_site_fract_y
_atom_site_fract_z
_atom_site_occupancy
_atom_site_U_iso_or_equiv
_atom_site_attached_hydrogens
O3 O-2 0 -0.0712 0.2666 1 0.0 0
B5 B 0 0.1606 0.1244 1 0.0 1
C4 C+4 0.75 0.25 0.244 1 0.0 0
B7 B 0 0.2463 0.1105 1 0.0 1
N5 N-3 0 -0.0143 0.1716 1 0.0 2
N6 N-3 0 -0.1295 0.1746 1 0.0 2
B4 B 0 0.1038 -0.0082 1 0.0 1
B6 B 0 0.2471 0.028 1 0.0 1
N2 N-3 -0.1835 0.1347 0.4912 1 0.0 2
C3 C+4 0 -0.0711 0.2054 1 0.0 0
N1 N-3 0.2655 0.0543 0.4316 1 0.0 2
O5 O-2 0 -0.0624 0.4112 1 0.0 0
C2 C+4 0.2061 -0.0823 0.3132 1 0.0 0
O4 O-2 0 0.0718 0.2959 1 0.0 0
B2 B 0.0679 0.1774 -0.0086 1 0.0 1
O2 O-2 0.1667 -0.0247 0.324 1 0.0 0
N4 N-3 0.281 -0.0859 0.2714 1 0.0 2
N7 N-3 0.154 0.2342 0.2694 1 0.0 2
B3 B 0.0951 0.2055 0.0745 1 0.0 1
O6 O-2 0.75 0.25 0.1897 1 0.0 0
O1 O-2 0.1046 0.0717 0.4188 1 0.0 0
B1 B 0.068 0.116 0.0607 1 0.0 1
U1 U+6 0 0.00587 0.35486 1 0.0 0
N3 N-3 0.1771 -0.138 0.3436 1 0.0 2
C1 C+4 0.1822 0.085 0.4463 1 0.0 0
